data_1551420
loop_
_publ_author_name
'Sihai Yang'
'Junliang Sun'
'Anibal J. Ramirez-Cuesta'
'Samantha K. Callear'
'William I. F. David'
'Daniel P. Anderson'
'Ruth Newby'
'Alexander J. Blake'
'Julia E. Parker'
'Chiu C. Tang'
'Martin Schroder'

_publ_section_title
;
 Selectivity and direct visualization of carbon dioxide and sulfur dioxide
 in a decorated porous host
;
_journal_name_full 'Nature Chemistry'
_journal_page_first 887
_journal_page_last 894
_journal_paper_doi 10.1038/nchem.1457
_journal_volume 4
_journal_year 2012
_chemical_formula_moiety '[Al2 (OH)2 (C16 H6 O8)], 6(H2 O)'
_chemical_formula_sum 'C16 H20 Al2 O16'
_chemical_formula_weight 522.29
_space_group_IT_number 98
_space_group_name_Hall 'I 4bw 2bw'
_space_group_name_H-M_alt 'I 41 2 2'
_symmetry_space_group_name_H-M 'I 41 2 2'
_cell_angle_alpha 90
_cell_angle_beta 90
_cell_angle_gamma 90
_cell_formula_units_Z 4
_cell_length_a 14.829580(64)
_cell_length_b 14.829580(64)
_cell_length_c 11.773164(51)
_cell_measurement_temperature 293(2)
_cell_volume 2589.112(19)
_diffrn_ambient_temperature 293(2)
_diffrn_radiation_wavelength 0.826949
_cod_data_source_file nchem.1457-s2.cif
_cod_data_source_block NOTT-300-solv
_cod_original_cell_volume 2589.112(25)
_cod_database_code 1551420

loop_
_symmetry_equiv_pos_as_xyz
'-x+1/2, -y+1/2, z+1/2'
'-x+1/2, y, -z-1/4'
'-y, -x, -z'
'-y, x+1/2, z+1/4'
'y+1/2, -x, z-1/4'
'y+1/2, x+1/2, -z+1/2'
'x, -y+1/2, -z+1/4'
'x, y, z'
'-x, -y, z'
'-x, y+1/2, -z+1/4'
'-y+1/2, -x+1/2, -z+1/2'
'-y+1/2, x, z-1/4'
'y, -x+1/2, z+1/4'
'y, x, -z'
'x+1/2, -y, -z-1/4'
'x+1/2, y+1/2, z+1/2'

loop_
_atom_site_label
_atom_site_type_symbol
_atom_site_symmetry_multiplicity
_atom_site_fract_x
_atom_site_fract_y
_atom_site_fract_z
_atom_site_occupancy
_atom_site_B_iso_or_equiv
AL Al 8 0.694260(49) 0.305740(49) 0.5 1 0.72(13)
O1 O 8 0.75744(13) 0.25 0.625 1 0.51(12)
O2 O 16 0.897815(86) 0.286752(87) 0.99869(15) 1 0.51(12)
O3 O 16 0.62165(10) 0.373714(97) 0.39436(12) 1 0.51(12)
C1 C 16 0.59280(15) 0.36039(14) 0.69453(19) 1 0.70(13)
C2 C 16 0.54498(10) 0.431806(68) 0.757216(95) 1 0.70(13)
C3 C 8 0.5 0.5 0.69649(14) 1 0.70(13)
C4 C 16 0.54071(10) 0.428618(71) 0.877164(80) 1 0.70(13)
C5 C 8 0.5 0.5 0.93474(11) 1 0.70(13)
OW1 O 16 0.91080(23) 0.80489(16) 0.94077(28) 1.2500(44) 21.55(24)
OW2 O 16 0.45734(19) 0.73953(30) 0.06123(32) 0.6250(30) 11.87(27)
OW3 O 16 0.13041(22) 0.29586(24) 0.53782(37) 1.2500(51) 35.67(34)
